data_7211247
loop_
_publ_author_name
'Cantos, Paula M.'
'Pope, Simon J. A.'
'Cahill, Christopher L.'

_publ_section_title
;
 An exploration of homo- and heterometallic UO22+ hybrid materials
 containing chelidamic acid: synthesis, structure, and luminescence
 studies
;
_journal_issue 44
_journal_name_full CrystEngComm
_journal_page_first 9039
_journal_paper_doi 10.1039/c3ce41655k
_journal_volume 15
_journal_year 2013
_chemical_formula_sum 'C13 H18 N2 O7 U'
_chemical_formula_weight 552.3234
_space_group_IT_number 14
_symmetry_cell_setting monoclinic
_symmetry_Int_Tables_number 14
_symmetry_space_group_name_Hall '-P 2yn'
_symmetry_space_group_name_H-M 'P 1 21/n 1'
_atom_sites_solution_hydrogens geom
_atom_sites_solution_primary direct
_atom_sites_solution_secondary difmap
_audit_creation_method SHELXL-97
_cell_angle_alpha 90.00
_cell_angle_beta 97.534(2)
_cell_angle_gamma 90.00
_cell_formula_units_Z 4
_cell_length_a 9.3588(13)
_cell_length_b 12.8986(18)
_cell_length_c 13.0717(19)
_cell_measurement_reflns_used 23529
_cell_measurement_temperature 100(2)
_cell_measurement_theta_max 60.778
_cell_measurement_theta_min 5.054
_cell_volume 1564.3(4)
_computing_cell_refinement 'SAINT (Bruker-AXS)'
_computing_data_collection 'SMART V5.05 (Bruker-AXS)'
_computing_data_reduction 'SAINT (Bruker-AXS)'
_computing_molecular_graphics 'SHELXL-97 (Sheldrick, 1997)'
_computing_publication_material 'WINGX (Farrugia, 1998)'
_computing_structure_refinement 'SHELXL-97 (Sheldrick, 2008)'
_computing_structure_solution 'SHELXS-97, G. Sheldrick (1990)'
_diffrn_ambient_temperature 100(2)
_diffrn_measured_fraction_theta_full 0.995
_diffrn_measured_fraction_theta_max 0.932
_diffrn_measurement_device_type 'Bruker APEXII CCD'
_diffrn_measurement_method 'omega scans'
_diffrn_radiation_monochromator graphite
_diffrn_radiation_type MoK\a
_diffrn_radiation_wavelength 0.71073
_diffrn_reflns_av_R_equivalents 0.0264
_diffrn_reflns_av_sigmaI/netI 0.0164
_diffrn_reflns_limit_h_max 13
_diffrn_reflns_limit_h_min -13
_diffrn_reflns_limit_k_max 18
_diffrn_reflns_limit_k_min -11
_diffrn_reflns_limit_l_max 18
_diffrn_reflns_limit_l_min -18
_diffrn_reflns_number 30194
_diffrn_reflns_theta_full 25.00
_diffrn_reflns_theta_max 30.54
_diffrn_reflns_theta_min 2.23
_diffrn_source 'fine-focus sealed tube'
_exptl_absorpt_coefficient_mu 10.414
_exptl_absorpt_correction_T_max 0.7461
_exptl_absorpt_correction_T_min 0.3969
_exptl_absorpt_correction_type empirical
_exptl_absorpt_process_details 'SADABS, G Sheldrick (1999)'
_exptl_crystal_colour yellow
_exptl_crystal_density_meas 2.345
_exptl_crystal_density_method 'not measured'
_exptl_crystal_description cubes
_exptl_crystal_F_000 1032
_exptl_crystal_size_max 0.2
_exptl_crystal_size_mid 0.1
_exptl_crystal_size_min 0.1
_refine_diff_density_max 0.734
_refine_diff_density_min -0.829
_refine_diff_density_rms 0.105
_refine_ls_extinction_method none
_refine_ls_goodness_of_fit_ref 1.084
_refine_ls_hydrogen_treatment mixed
_refine_ls_matrix_type full
_refine_ls_number_parameters 272
_refine_ls_number_reflns 4469
_refine_ls_number_restraints 0
_refine_ls_restrained_S_all 1.084
_refine_ls_R_factor_all 0.0154
_refine_ls_R_factor_gt 0.0137
_refine_ls_shift/su_max 0.001
_refine_ls_shift/su_mean 0.000
_refine_ls_structure_factor_coef Fsqd
_refine_ls_weighting_details 'calc w=1/[\s^2^(Fo^2^)+(0.0115P)^2^+1.9070P] where P=(Fo^2^+2Fc^2^)/3'
_refine_ls_weighting_scheme calc
_refine_ls_wR_factor_gt 0.0315
_refine_ls_wR_factor_ref 0.0320
_reflns_number_gt 4216
_reflns_number_total 4469
_reflns_threshold_expression >2\s(I)
_cod_data_source_file c3ce41655k.txt
_cod_data_source_block Compound1
_cod_original_sg_symbol_H-M 'P 21/n'
_cod_database_code 7211247

loop_
_symmetry_equiv_pos_as_xyz
'x, y, z'
'-x+1/2, y+1/2, -z+1/2'
'-x, -y, -z'
'x-1/2, -y-1/2, z-1/2'

loop_
_atom_site_label
_atom_site_type_symbol
_atom_site_fract_x
_atom_site_fract_y
_atom_site_fract_z
_atom_site_U_iso_or_equiv
_atom_site_adp_type
_atom_site_occupancy
_atom_site_symmetry_multiplicity
_atom_site_calc_flag
_atom_site_refinement_flags
C1 C 0.36610(19) 0.69573(14) 0.39688(14) 0.0075(3) Uani 1 1 d .
C2 C 0.42472(19) 0.63147(15) 0.47501(14) 0.0084(3) Uani 1 1 d .
H017 H 0.3826 0.5676 0.4850 0.010 Uiso 1 1 calc R
C5 C 0.54224(19) 0.81895(15) 0.43748(14) 0.0081(3) Uani 1 1 d .
C4 C 0.61018(19) 0.75952(15) 0.51764(14) 0.0088(3) Uani 1 1 d .
H016 H 0.6947 0.7828 0.5561 0.011 Uiso 1 1 calc R
C6 C 0.5990(2) 0.92110(15) 0.40455(15) 0.0093(3) Uani 1 1 d .
C7 C 0.23690(19) 0.66726(15) 0.32115(14) 0.0081(3) Uani 1 1 d .
C3 C 0.54986(19) 0.66326(15) 0.54040(14) 0.0080(3) Uani 1 1 d .
C9 C 0.5667(3) 0.6721(2) 0.0215(2) 0.0247(5) Uani 1 1 d .
C8 C 0.5624(2) 0.63843(18) 0.13155(18) 0.0177(4) Uani 1 1 d .
C10 C 0.8244(2) 0.68896(17) 0.18107(18) 0.0157(4) Uani 1 1 d .
C11 C 0.7985(3) 0.79174(18) 0.2308(2) 0.0219(5) Uani 1 1 d .
C12 C 0.6885(2) 0.58378(18) 0.29876(18) 0.0176(4) Uani 1 1 d .
C13 C 0.8261(3) 0.5565(2) 0.36710(19) 0.0221(5) Uani 1 1 d .
N1 N 0.42030(16) 0.78951(13) 0.37795(12) 0.0081(3) Uani 1 1 d .
N2 N 0.70783(19) 0.61038(14) 0.18913(14) 0.0129(3) Uani 1 1 d .
O1 O 0.40872(15) 0.85763(11) 0.15215(11) 0.0120(3) Uani 1 1 d .
O2 O 0.18595(15) 0.95894(12) 0.32814(11) 0.0127(3) Uani 1 1 d .
O3 O 0.60314(15) 0.60356(11) 0.61634(11) 0.0109(3) Uani 1 1 d .
O4 O 0.18448(15) 0.57736(10) 0.32624(11) 0.0098(3) Uani 1 1 d .
O5 O 0.51050(15) 0.97201(11) 0.33977(11) 0.0119(3) Uani 1 1 d .
O6 O 0.72358(15) 0.94847(12) 0.43598(11) 0.0141(3) Uani 1 1 d .
O7 O 0.19019(14) 0.73617(11) 0.25752(10) 0.0116(3) Uani 1 1 d .
U1 U 0.298063(7) 0.908502(5) 0.240831(5) 0.00639(2) Uani 1 1 d .
H101 H 0.802(3) 0.538(3) 0.434(3) 0.038(9) Uiso 1 1 d .
H102 H 0.893(3) 0.615(3) 0.379(2) 0.032(8) Uiso 1 1 d .
H103 H 0.877(3) 0.504(3) 0.339(2) 0.035(9) Uiso 1 1 d .
H104 H 0.641(3) 0.645(2) 0.325(2) 0.019(7) Uiso 1 1 d .
H105 H 0.618(3) 0.532(2) 0.2946(19) 0.013(6) Uiso 1 1 d .
H106 H 0.796(3) 0.785(2) 0.302(2) 0.020(7) Uiso 1 1 d .
H107 H 0.709(4) 0.824(3) 0.197(3) 0.040(9) Uiso 1 1 d .
H108 H 0.876(3) 0.836(2) 0.222(2) 0.025(7) Uiso 1 1 d .
H109 H 0.911(3) 0.658(2) 0.211(2) 0.017(6) Uiso 1 1 d .
H110 H 0.827(3) 0.696(2) 0.111(2) 0.020(7) Uiso 1 1 d .
H111 H 0.609(3) 0.744(3) 0.020(2) 0.033(8) Uiso 1 1 d .
H112 H 0.617(3) 0.621(3) -0.012(2) 0.034(8) Uiso 1 1 d .
H301 H 0.734(3) 0.557(3) 0.157(3) 0.035(9) Uiso 1 1 d .
H302 H 0.509(3) 0.581(2) 0.134(2) 0.025(8) Uiso 1 1 d .
H303 H 0.522(3) 0.692(2) 0.173(2) 0.017(7) Uiso 1 1 d .
H305 H 0.468(3) 0.670(3) -0.012(2) 0.033(8) Uiso 1 1 d .

loop_
_atom_site_aniso_label
_atom_site_aniso_U_11
_atom_site_aniso_U_22
_atom_site_aniso_U_33
_atom_site_aniso_U_23
_atom_site_aniso_U_13
_atom_site_aniso_U_12
C1 0.0080(8) 0.0057(8) 0.0085(8) -0.0013(6) 0.0006(6) 0.0002(6)
C2 0.0086(8) 0.0070(8) 0.0095(8) -0.0008(7) 0.0007(6) 0.0004(6)
C5 0.0080(8) 0.0081(8) 0.0078(8) -0.0005(6) -0.0004(6) -0.0015(6)
C4 0.0073(8) 0.0085(8) 0.0100(8) -0.0007(7) -0.0003(6) -0.0004(6)
C6 0.0104(8) 0.0076(8) 0.0093(8) -0.0002(7) -0.0005(7) -0.0015(6)
C7 0.0075(8) 0.0066(8) 0.0099(8) -0.0018(6) 0.0003(6) -0.0006(6)
C3 0.0090(8) 0.0069(8) 0.0081(8) -0.0001(6) 0.0006(6) 0.0013(6)
C9 0.0204(11) 0.0313(14) 0.0226(11) -0.0020(10) 0.0031(9) 0.0057(10)
C8 0.0124(9) 0.0148(10) 0.0264(11) -0.0020(9) 0.0050(8) 0.0016(8)
C10 0.0143(9) 0.0116(9) 0.0225(11) -0.0010(8) 0.0079(8) -0.0024(7)
C11 0.0236(11) 0.0108(10) 0.0327(13) -0.0050(9) 0.0089(10) -0.0027(8)
C12 0.0204(10) 0.0142(10) 0.0204(11) 0.0004(8) 0.0111(9) 0.0002(8)
C13 0.0250(11) 0.0219(12) 0.0203(11) 0.0013(9) 0.0068(9) 0.0011(9)
N1 0.0080(7) 0.0069(7) 0.0089(7) 0.0009(6) -0.0007(6) -0.0011(5)
N2 0.0134(8) 0.0080(8) 0.0188(9) -0.0016(7) 0.0071(7) -0.0001(6)
O1 0.0127(6) 0.0095(7) 0.0138(7) -0.0003(5) 0.0019(5) 0.0031(5)
O2 0.0136(6) 0.0137(7) 0.0109(6) -0.0007(6) 0.0018(5) 0.0015(5)
O3 0.0127(6) 0.0076(6) 0.0109(6) 0.0029(5) -0.0042(5) 0.0003(5)
O4 0.0108(6) 0.0058(6) 0.0122(6) -0.0010(5) -0.0011(5) -0.0015(5)
O5 0.0125(6) 0.0072(6) 0.0145(7) 0.0044(5) -0.0040(5) -0.0024(5)
O6 0.0106(6) 0.0139(7) 0.0166(7) 0.0042(6) -0.0033(5) -0.0044(5)
O7 0.0125(6) 0.0062(6) 0.0146(7) 0.0021(5) -0.0039(5) -0.0026(5)
U1 0.00698(4) 0.00468(4) 0.00691(4) -0.00004(2) -0.00132(2) 0.00063(2)

loop_
_atom_type_symbol
_atom_type_description
_atom_type_scat_dispersion_real
_atom_type_scat_dispersion_imag
_atom_type_scat_source
C C 0.0033 0.0016 'International Tables Vol C Tables 4.2.6.8 and 6.1.1.4'
N N 0.0061 0.0033 'International Tables Vol C Tables 4.2.6.8 and 6.1.1.4'
O O 0.0106 0.0060 'International Tables Vol C Tables 4.2.6.8 and 6.1.1.4'
U U -9.6767 9.6646 'International Tables Vol C Tables 4.2.6.8 and 6.1.1.4'
H H 0.0000 0.0000 'International Tables Vol C Tables 4.2.6.8 and 6.1.1.4'

loop_
_geom_angle_atom_site_label_1
_geom_angle_atom_site_label_2
_geom_angle_atom_site_label_3
_geom_angle
_geom_angle_site_symmetry_1
_geom_angle_site_symmetry_3
N1 C1 C2 123.74(17) . .
N1 C1 C7 112.82(16) . .
C2 C1 C7 123.41(17) . .
C1 C2 C3 119.49(17) . .
C1 C2 H017 120.3 . .
C3 C2 H017 120.3 . .
N1 C5 C4 123.42(17) . .
N1 C5 C6 112.67(16) . .
C4 C5 C6 123.87(16) . .
C5 C4 C3 119.34(17) . .
C5 C4 H016 120.3 . .
C3 C4 H016 120.3 . .
O6 C6 O5 124.89(18) . .
O6 C6 C5 120.55(17) . .
O5 C6 C5 114.50(16) . .
O7 C7 O4 125.46(17) . .
O7 C7 C1 116.29(16) . .
O4 C7 C1 118.25(16) . .
O3 C3 C4 123.83(17) . .
O3 C3 C2 119.48(17) . .
C4 C3 C2 116.69(17) . .
C8 C9 H111 110.1(18) . .
C8 C9 H112 109(2) . .
H111 C9 H112 114(3) . .
C8 C9 H305 106.3(18) . .
H111 C9 H305 112(3) . .
H112 C9 H305 106(3) . .
C9 C8 N2 114.19(18) . .
C9 C8 H302 111(2) . .
N2 C8 H302 105(2) . .
C9 C8 H303 112.7(16) . .
N2 C8 H303 106.1(15) . .
H302 C8 H303 108(2) . .
N2 C10 C11 113.76(17) . .
N2 C10 H109 105.8(16) . .
C11 C10 H109 111.9(17) . .
N2 C10 H110 104.4(17) . .
C11 C10 H110 111.6(18) . .
H109 C10 H110 109(2) . .
C10 C11 H106 111.7(18) . .
C10 C11 H107 110(2) . .
H106 C11 H107 111(3) . .
C10 C11 H108 108.0(18) . .
H106 C11 H108 108(2) . .
H107 C11 H108 108(3) . .
N2 C12 C13 114.60(19) . .
N2 C12 H104 105.2(16) . .
C13 C12 H104 111.7(16) . .
N2 C12 H105 106.2(15) . .
C13 C12 H105 114.0(16) . .
H104 C12 H105 104(2) . .
C12 C13 H101 108.4(19) . .
C12 C13 H102 112.7(19) . .
H101 C13 H102 106(3) . .
C12 C13 H103 112(2) . .
H101 C13 H103 111(3) . .
H102 C13 H103 106(3) . .
C1 N1 C5 117.22(16) . .
C1 N1 U1 122.09(12) . .
C5 N1 U1 120.67(12) . .
C10 N2 C12 113.50(18) . .
C10 N2 C8 114.73(17) . .
C12 N2 C8 108.41(17) . .
C10 N2 H301 104(2) . .
C12 N2 H301 111(2) . .
C8 N2 H301 104(2) . .
C3 O3 U1 140.62(12) . 4_676
C7 O4 U1 141.28(12) . 2_545
C6 O5 U1 127.23(12) . .
C7 O7 U1 125.89(12) . .
O2 U1 O1 179.32(6) . .
O2 U1 O3 89.93(6) . 4_575
O1 U1 O3 89.39(6) . 4_575
O2 U1 O4 88.63(6) . 2
O1 U1 O4 91.36(6) . 2
O3 U1 O4 83.46(5) 4_575 2
O2 U1 O5 92.68(6) . .
O1 U1 O5 87.98(6) . .
O3 U1 O5 161.08(5) 4_575 .
O4 U1 O5 77.88(5) 2 .
O2 U1 O7 89.43(6) . .
O1 U1 O7 90.30(6) . .
O3 U1 O7 72.75(5) 4_575 .
O4 U1 O7 156.13(5) 2 .
O5 U1 O7 125.99(5) . .
O2 U1 N1 91.00(6) . .
O1 U1 N1 89.43(6) . .
O3 U1 N1 135.34(5) 4_575 .
O4 U1 N1 141.21(5) 2 .
O5 U1 N1 63.39(5) . .
O7 U1 N1 62.61(5) . .

loop_
_geom_bond_atom_site_label_1
_geom_bond_atom_site_label_2
_geom_bond_distance
_geom_bond_site_symmetry_2
C1 N1 1.347(2) .
C1 C2 1.373(3) .
C1 C7 1.504(2) .
C2 C3 1.417(3) .
C2 H017 0.9300 .
C5 N1 1.349(2) .
C5 C4 1.384(3) .
C5 C6 1.505(3) .
C4 C3 1.412(3) .
C4 H016 0.9300 .
C6 O6 1.236(2) .
C6 O5 1.285(2) .
C7 O7 1.256(2) .
C7 O4 1.264(2) .
C3 O3 1.303(2) .
C9 C8 1.508(3) .
C9 H111 1.00(3) .
C9 H112 0.95(3) .
C9 H305 0.97(3) .
C8 N2 1.510(3) .
C8 H302 0.90(3) .
C8 H303 0.98(3) .
C10 N2 1.503(3) .
C10 C11 1.510(3) .
C10 H109 0.94(3) .
C10 H110 0.93(3) .
C11 H106 0.94(3) .
C11 H107 0.99(3) .
C11 H108 0.94(3) .
C12 N2 1.507(3) .
C12 C13 1.510(3) .
C12 H104 0.99(3) .
C12 H105 0.94(3) .
C13 H101 0.96(3) .
C13 H102 0.98(3) .
C13 H103 0.93(3) .
N1 U1 2.5178(16) .
N2 H301 0.86(3) .
O1 U1 1.7781(14) .
O2 U1 1.7721(14) .
O3 U1 2.2851(14) 4_676
O4 U1 2.3615(14) 2_545
O5 U1 2.3711(14) .
O7 U1 2.4629(14) .
U1 O3 2.2852(14) 4_575
U1 O4 2.3615(14) 2
